data_7058461
loop_
_publ_author_name
'Wu, Ming Ze'
'Shi, Jian Yun'
'Chen, Peng Yun'
'Tian, Li'

_publ_section_title
;
 A three-dimensional Cd(ii) metal--organic framework: a bifunctional
 luminescence sensor for benzaldehyde and Fe2+ ions
;
_journal_issue 26
_journal_name_full 'New Journal of Chemistry'
_journal_page_first 10575
_journal_paper_doi 10.1039/C9NJ02214G
_journal_volume 43
_journal_year 2019
_chemical_formula_moiety '0.5(C44 H28 Cd2 N24 O8)'
_chemical_formula_sum 'C22 H14 Cd N12 O4'
_chemical_formula_weight 622.85
_space_group_crystal_system monoclinic
_space_group_IT_number 14
_space_group_name_Hall '-P 2ybc'
_space_group_name_H-M_alt 'P 1 21/c 1'
_symmetry_space_group_name_Hall '-P 2ybc'
_symmetry_space_group_name_H-M 'P 1 21/c 1'
_atom_sites_solution_hydrogens geom
_audit_block_doi 10.5517/ccdc.csd.cc21yzbb
_audit_creation_date 2018-05-22
_audit_creation_method
;
Olex2 1.2
(compiled 2015.09.30 svn.r3233 for OlexSys, GUI svn.r5103)
;
_audit_update_record
;
2019-03-26 deposited with the CCDC.    2019-06-05 downloaded from the CCDC.
;
_cell_angle_alpha 90
_cell_angle_beta 101.086(7)
_cell_angle_gamma 90
_cell_formula_units_Z 2
_cell_length_a 9.1685(7)
_cell_length_b 11.3729(12)
_cell_length_c 10.5397(7)
_cell_measurement_reflns_used 1538
_cell_measurement_temperature 293(2)
_cell_measurement_theta_max 26.8090
_cell_measurement_theta_min 2.2700
_cell_volume 1078.49(16)
_computing_cell_refinement 'CrysAlisPro 1.171.39.32a (Rigaku OD, 2017)'
_computing_data_collection 'CrysAlisPro 1.171.39.32a (Rigaku OD, 2017)'
_computing_data_reduction 'CrysAlisPro 1.171.39.32a (Rigaku OD, 2017)'
_computing_molecular_graphics 'Olex2 (Dolomanov et al., 2009)'
_computing_publication_material 'Olex2 (Dolomanov et al., 2009)'
_computing_structure_refinement 'ShelXL (Sheldrick, 2015)'
_computing_structure_solution 'ShelXT (Sheldrick, 2015)'
_diffrn_ambient_temperature 293(2)
_diffrn_detector 'CCD plate'
_diffrn_detector_area_resol_mean 5.2740
_diffrn_detector_type AtlasS2
_diffrn_measured_fraction_theta_full 1.000
_diffrn_measured_fraction_theta_max 1.000
_diffrn_measurement_details
;
List of Runs (angles in degrees, time in seconds):

  # Type    Start    End  Width  t~exp~   \w     \q     \k     \f   Frames
#--------------------------------------------------------------------------
  1  \w     22.00  84.00   1.00   11.30    --   11.08  38.00 -60.00   62
  2  \w     -9.00  85.00   1.00   11.30    --   11.08  38.00-120.00   94
  3  \w     36.00  66.00   1.00   11.30    --   11.08-178.00  60.00   30
;
_diffrn_measurement_device 'four-circle diffractometer'
_diffrn_measurement_device_type 'SuperNova, Dual, Cu at home/near, AtlasS2'
_diffrn_measurement_method '\w scans'
_diffrn_orient_matrix_type 'CrysAlisPro convention (1999,Acta A55,543-557)'
_diffrn_orient_matrix_UB_11 0.0625698000
_diffrn_orient_matrix_UB_12 -0.0241263000
_diffrn_orient_matrix_UB_13 0.0420713000
_diffrn_orient_matrix_UB_21 0.0424105000
_diffrn_orient_matrix_UB_22 0.0054447000
_diffrn_orient_matrix_UB_23 -0.0493256000
_diffrn_orient_matrix_UB_31 0.0223574000
_diffrn_orient_matrix_UB_32 0.0572528000
_diffrn_orient_matrix_UB_33 0.0223928000
_diffrn_radiation_monochromator mirror
_diffrn_radiation_probe x-ray
_diffrn_radiation_type MoK\a
_diffrn_radiation_wavelength 0.71073
_diffrn_reflns_av_R_equivalents 0.0510
_diffrn_reflns_av_unetI/netI 0.0741
_diffrn_reflns_Laue_measured_fraction_full 1.000
_diffrn_reflns_Laue_measured_fraction_max 1.000
_diffrn_reflns_limit_h_max 10
_diffrn_reflns_limit_h_min -8
_diffrn_reflns_limit_k_max 10
_diffrn_reflns_limit_k_min -13
_diffrn_reflns_limit_l_max 12
_diffrn_reflns_limit_l_min -12
_diffrn_reflns_number 4567
_diffrn_reflns_point_group_measured_fraction_full 1.000
_diffrn_reflns_point_group_measured_fraction_max 1.000
_diffrn_reflns_theta_full 25.010
_diffrn_reflns_theta_max 25.010
_diffrn_reflns_theta_min 2.264
_diffrn_source 'micro-focus sealed X-ray tube'
_diffrn_source_type 'SuperNova (Mo) X-ray Source'
_exptl_absorpt_coefficient_mu 1.077
_exptl_absorpt_correction_T_max 1.00000
_exptl_absorpt_correction_T_min 0.07021
_exptl_absorpt_correction_type multi-scan
_exptl_absorpt_process_details
;
CrysAlisPro 1.171.39.32a (Rigaku Oxford Diffraction, 2017)
Empirical absorption correction using spherical harmonics,
 implemented in SCALE3 ABSPACK scaling algorithm.
;
_exptl_crystal_colour colourless
_exptl_crystal_colour_primary colourless
_exptl_crystal_density_diffrn 1.918
_exptl_crystal_description block
_exptl_crystal_F_000 620
_exptl_crystal_size_max 0.2
_exptl_crystal_size_mid 0.18
_exptl_crystal_size_min 0.17
_refine_diff_density_max 0.925
_refine_diff_density_min -0.563
_refine_diff_density_rms 0.100
_refine_ls_extinction_method none
_refine_ls_goodness_of_fit_ref 1.038
_refine_ls_hydrogen_treatment constr
_refine_ls_matrix_type full
_refine_ls_number_parameters 188
_refine_ls_number_reflns 1901
_refine_ls_number_restraints 44
_refine_ls_restrained_S_all 1.063
_refine_ls_R_factor_all 0.0613
_refine_ls_R_factor_gt 0.0405
_refine_ls_shift/su_max 0.000
_refine_ls_shift/su_mean 0.000
_refine_ls_structure_factor_coef Fsqd
_refine_ls_weighting_details 'w=1/[\s^2^(Fo^2^)+(0.0280P)^2^] where P=(Fo^2^+2Fc^2^)/3'
_refine_ls_weighting_scheme calc
_refine_ls_wR_factor_gt 0.0763
_refine_ls_wR_factor_ref 0.0862
_reflns_Friedel_coverage 0.000
_reflns_number_gt 1446
_reflns_number_total 1901
_reflns_threshold_expression 'I > 2\s(I)'
_cod_data_source_file c9nj02214g2.cif
_cod_data_source_block a180522b
_cod_depositor_comments 'Adding full bibliography for 7058461.cif.'
_cod_original_cell_volume 1078.50(15)
_cod_database_code 7058461
_shelx_space_group_comment
;
The symmetry employed for this shelxl refinement is uniquely defined
by the following loop, which should always be used as a source of
symmetry information in preference to the above space-group names.
They are only intended as comments.
;
_reflns_odcompleteness_completeness 99.96
_reflns_odcompleteness_iscentric 1
_reflns_odcompleteness_theta 26.32
_olex2_refinement_description
;
1. Fixed Uiso
 At 1.2 times of:
  All C(H) groups
2. Restrained distances
 O1-C1' = O1-C0AA = O2-C1' = O2'-C0AA
 1.25 with sigma of 0.01
 O1-C1' = O1'-C0AA
 1.23 with sigma of 0.01
3. Restrained planarity
 C2', O1', O2', C0AA
 with sigma of 0.001
 C2', O1, O2, C1'
 with sigma of 0.001
4. Uiso/Uaniso restraints and constraints
Uanis(C0AA) \\sim Ueq, Uanis(C1') \\sim Ueq: with sigma of 0.005 and sigma for
terminal atoms of 0.005
Uanis(O1') \\sim Ueq, Uanis(O1) \\sim Ueq, Uanis(O2') \\sim Ueq, Uanis(C0AA)
\\sim Ueq, Uanis(O2) \\sim Ueq: with sigma of 0.005 and sigma for terminal
atoms of 0.005
Uanis(O2) = Uanis(O2')
Uanis(C0AA) = Uanis(C1')
Uanis(O1) = Uanis(O1')
5. Others
 Sof(O1')=Sof(O2')=Sof(C0AA)=1-FVAR(1)
 Sof(O1)=Sof(O2)=Sof(C1')=FVAR(1)
6.a Aromatic/amide H refined with riding coordinates:
 C3'(H3'), C5'(H5'), C7'(H7'), C8'(H8'), C9'(H9'), C10'(H10'), C11'(H11')
;
_shelx_shelxl_version_number 2014/7
_olex2_date_sample_data_collection 2018-05-22
_olex2_submission_special_instructions 'No special instructions were received'
_oxdiff_exptl_absorpt_empirical_details
;
Empirical correction (ABSPACK) includes:
- Absorption correction using spherical harmonics
- Frame scaling
;
_oxdiff_exptl_absorpt_empirical_full_max 7.239
_oxdiff_exptl_absorpt_empirical_full_min 0.427

loop_
_space_group_symop_operation_xyz
'x, y, z'
'-x, y+1/2, -z+1/2'
'-x, -y, -z'
'x, -y-1/2, z-1/2'

loop_
_atom_site_label
_atom_site_type_symbol
_atom_site_fract_x
_atom_site_fract_y
_atom_site_fract_z
_atom_site_U_iso_or_equiv
_atom_site_adp_type
_atom_site_occupancy
_atom_site_site_symmetry_order
_atom_site_calc_flag
_atom_site_refinement_flags_posn
_atom_site_refinement_flags_adp
_atom_site_refinement_flags_occupancy
_atom_site_disorder_assembly
_atom_site_disorder_group
Cd1 Cd 1.0000 0.5000 1.0000 0.02408(18) Uani 1 2 d S T P . .
N1 N 0.3333(3) 0.7112(3) 0.5329(3) 0.0236(9) Uani 1 1 d . . . . .
N2 N 0.2662(4) 0.6781(4) 0.6323(3) 0.0363(10) Uani 1 1 d . . . . .
N3 N 0.1321(4) 0.8178(4) 0.5109(3) 0.0345(10) Uani 1 1 d . . . . .
N4 N 0.6879(4) 0.6086(4) 0.2633(3) 0.0243(9) Uani 1 1 d . . . . .
N5 N 0.5844(4) 0.5842(4) 0.1544(3) 0.0300(10) Uani 1 1 d . . . . .
N6 N 0.8154(4) 0.5852(4) 0.1114(3) 0.0325(10) Uani 1 1 d . . . . .
C2' C 0.7124(4) 0.5917(4) 0.6167(4) 0.0257(11) Uani 1 1 d . . . . .
C3' C 0.5749(4) 0.6310(4) 0.6288(4) 0.0235(10) Uani 1 1 d . . . . .
H3' H 0.5491 0.6345 0.7098 0.028 Uiso 1 1 calc R . . . .
C4' C 0.4740(4) 0.6656(4) 0.5196(4) 0.0222(10) Uani 1 1 d . . . . .
C5' C 0.5090(4) 0.6595(4) 0.3973(4) 0.0211(10) Uani 1 1 d . . . . .
H5' H 0.4403 0.6811 0.3241 0.025 Uiso 1 1 calc R . . . .
C6' C 0.6478(4) 0.6205(4) 0.3877(4) 0.0214(10) Uani 1 1 d . . . . .
C7' C 0.7494(5) 0.5859(5) 0.4946(4) 0.0295(11) Uani 1 1 d . . . . .
H7' H 0.8425 0.5586 0.4855 0.035 Uiso 1 1 calc R . . . .
C8' C 0.2521(5) 0.7938(5) 0.4625(4) 0.0331(12) Uani 1 1 d . . . . .
H8' H 0.2761 0.8296 0.3899 0.040 Uiso 1 1 calc R . . . .
C9' C 0.1464(5) 0.7437(5) 0.6124(5) 0.0391(13) Uani 1 1 d . . . . .
H9' H 0.0758 0.7393 0.6648 0.047 Uiso 1 1 calc R . . . .
C10' C 0.8224(5) 0.6086(5) 0.2354(4) 0.0344(13) Uani 1 1 d . . . . .
H10' H 0.9097 0.6231 0.2946 0.041 Uiso 1 1 calc R . . . .
C11' C 0.6673(5) 0.5728(5) 0.0675(4) 0.0299(12) Uani 1 1 d . . . . .
H11' H 0.6274 0.5572 -0.0188 0.036 Uiso 1 1 calc R . . . .
O1 O 0.8286(8) 0.5848(5) 0.8373(5) 0.0422(15) Uani 0.651(4) 1 d D U . A 1
O2 O 0.8710(6) 0.4367(6) 0.7025(5) 0.0593(15) Uani 0.651(4) 1 d D U . A 1
C1' C 0.8158(5) 0.5314(5) 0.7329(6) 0.0326(16) Uani 0.651(4) 1 d D U . A 1
O1' O 0.8054(17) 0.5362(9) 0.8315(10) 0.0422(15) Uani 0.349(4) 1 d D U . A 2
O2' O 0.9678(11) 0.5732(9) 0.7256(9) 0.0593(15) Uani 0.349(4) 1 d D U . A 2
C0AA C 0.8329(14) 0.5671(4) 0.7251(8) 0.0326(16) Uani 0.349(4) 1 d D U . A 2

loop_
_atom_site_aniso_label
_atom_site_aniso_U_11
_atom_site_aniso_U_22
_atom_site_aniso_U_33
_atom_site_aniso_U_23
_atom_site_aniso_U_13
_atom_site_aniso_U_12
Cd1 0.0173(3) 0.0336(3) 0.0219(3) 0.0001(2) 0.00507(17) -0.0035(2)
N1 0.0192(18) 0.032(2) 0.0199(18) -0.0008(18) 0.0047(14) 0.0065(18)
N2 0.033(2) 0.046(3) 0.034(2) 0.007(2) 0.0165(17) 0.011(2)
N3 0.025(2) 0.045(3) 0.036(2) 0.004(2) 0.0133(17) 0.014(2)
N4 0.0208(19) 0.035(3) 0.0180(17) -0.0012(17) 0.0053(14) 0.0022(18)
N5 0.022(2) 0.046(3) 0.0200(18) -0.0047(19) 0.0004(15) 0.001(2)
N6 0.025(2) 0.052(3) 0.0210(19) -0.002(2) 0.0060(15) -0.001(2)
C2' 0.019(2) 0.036(3) 0.021(2) 0.002(2) 0.0031(17) 0.003(2)
C3' 0.027(2) 0.025(3) 0.018(2) -0.002(2) 0.0051(17) 0.001(2)
C4' 0.020(2) 0.024(3) 0.023(2) -0.001(2) 0.0058(17) 0.002(2)
C5' 0.021(2) 0.020(3) 0.021(2) 0.0007(19) 0.0026(17) 0.006(2)
C6' 0.025(2) 0.023(3) 0.017(2) 0.0018(19) 0.0070(17) 0.001(2)
C7' 0.021(2) 0.040(3) 0.030(2) 0.006(2) 0.0104(18) 0.008(2)
C8' 0.034(3) 0.042(3) 0.024(2) 0.002(2) 0.009(2) 0.003(3)
C9' 0.032(3) 0.048(4) 0.043(3) 0.005(3) 0.019(2) 0.009(3)
C10' 0.023(2) 0.057(4) 0.024(2) -0.002(2) 0.0075(19) -0.001(3)
C11' 0.023(2) 0.045(3) 0.021(2) -0.003(2) 0.0037(18) 0.007(2)
O1 0.049(3) 0.042(3) 0.0305(18) -0.004(2) -0.0049(17) 0.001(3)
O2 0.056(2) 0.069(3) 0.050(2) 0.008(2) 0.004(2) 0.016(2)
C1' 0.029(2) 0.041(3) 0.032(2) 0.017(2) 0.0159(19) 0.006(3)
O1' 0.049(3) 0.042(3) 0.0305(18) -0.004(2) -0.0049(17) 0.001(3)
O2' 0.056(2) 0.069(3) 0.050(2) 0.008(2) 0.004(2) 0.016(2)
C0AA 0.029(2) 0.041(3) 0.032(2) 0.017(2) 0.0159(19) 0.006(3)

loop_
_atom_type_symbol
_atom_type_description
_atom_type_scat_dispersion_real
_atom_type_scat_dispersion_imag
_atom_type_scat_source
C C 0.0033 0.0016 'International Tables Vol C Tables 4.2.6.8 and 6.1.1.4'
H H 0.0000 0.0000 'International Tables Vol C Tables 4.2.6.8 and 6.1.1.4'
Cd Cd -0.8075 1.2024 'International Tables Vol C Tables 4.2.6.8 and 6.1.1.4'
N N 0.0061 0.0033 'International Tables Vol C Tables 4.2.6.8 and 6.1.1.4'
O O 0.0106 0.0060 'International Tables Vol C Tables 4.2.6.8 and 6.1.1.4'

loop_
_geom_angle_atom_site_label_1
_geom_angle_atom_site_label_2
_geom_angle_atom_site_label_3
_geom_angle
_geom_angle_site_symmetry_1
_geom_angle_site_symmetry_3
N3 Cd1 N3 180.00(18) 4_676 2_646
N3 Cd1 N6 91.40(14) 2_646 3_766
N3 Cd1 N6 88.60(14) 4_676 3_766
N3 Cd1 N6 88.60(14) 2_646 1_556
N3 Cd1 N6 91.40(14) 4_676 1_556
N6 Cd1 N6 180.0 1_556 3_766
O1 Cd1 N3 93.47(18) 3_767 4_676
O1 Cd1 N3 93.47(18) . 2_646
O1 Cd1 N3 86.53(18) . 4_676
O1 Cd1 N3 86.53(18) 3_767 2_646
O1 Cd1 N6 75.79(16) 3_767 3_766
O1 Cd1 N6 104.21(16) 3_767 1_556
O1 Cd1 N6 104.21(16) . 3_766
O1 Cd1 N6 75.79(16) . 1_556
O1 Cd1 O1 180.0 3_767 .
O1' Cd1 N3 78.9(3) . 2_646
O1' Cd1 N3 101.1(3) 3_767 2_646
O1' Cd1 N3 78.9(3) 3_767 4_676
O1' Cd1 N3 101.1(3) . 4_676
O1' Cd1 N6 101.9(3) . 3_766
O1' Cd1 N6 78.1(3) 3_767 3_766
O1' Cd1 N6 101.9(3) 3_767 1_556
O1' Cd1 N6 78.1(3) . 1_556
O1' Cd1 O1' 180.0 . 3_767
N2 N1 C4' 121.8(3) . .
C8' N1 N2 109.6(3) . .
C8' N1 C4' 128.5(4) . .
C9' N2 N1 102.0(4) . .
C8' N3 Cd1 127.6(3) . 2_656
C8' N3 C9' 102.4(4) . .
C9' N3 Cd1 123.4(3) . 2_656
N5 N4 C6' 121.8(3) . .
C10' N4 N5 109.9(3) . .
C10' N4 C6' 128.1(3) . .
C11' N5 N4 101.8(3) . .
C10' N6 Cd1 130.5(3) . 1_554
C10' N6 C11' 102.3(3) . .
C11' N6 Cd1 122.5(3) . 1_554
C3' C2' C7' 119.6(4) . .
C3' C2' C1' 120.3(3) . .
C3' C2' C0AA 124.4(5) . .
C7' C2' C1' 119.0(4) . .
C7' C2' C0AA 115.6(5) . .
C2' C3' H3' 120.2 . .
C2' C3' C4' 119.7(4) . .
C4' C3' H3' 120.2 . .
C3' C4' N1 119.6(3) . .
C3' C4' C5' 121.3(4) . .
C5' C4' N1 119.0(3) . .
C4' C5' H5' 121.0 . .
C6' C5' C4' 117.9(4) . .
C6' C5' H5' 121.0 . .
C5' C6' N4 120.2(3) . .
C5' C6' C7' 121.7(4) . .
C7' C6' N4 118.0(4) . .
C2' C7' H7' 120.1 . .
C6' C7' C2' 119.7(4) . .
C6' C7' H7' 120.1 . .
N1 C8' H8' 124.8 . .
N3 C8' N1 110.3(4) . .
N3 C8' H8' 124.8 . .
N2 C9' N3 115.7(4) . .
N2 C9' H9' 122.2 . .
N3 C9' H9' 122.2 . .
N4 C10' N6 110.4(4) . .
N4 C10' H10' 124.8 . .
N6 C10' H10' 124.8 . .
N5 C11' N6 115.6(4) . .
N5 C11' H11' 122.2 . .
N6 C11' H11' 122.2 . .
C1' O1 Cd1 112.9(5) . .
O1 C1' C2' 114.9(6) . .
O1 C1' O2 132.1(7) . .
O2 C1' C2' 113.0(5) . .
C0AA O1' Cd1 119.0(11) . .
O1' C0AA C2' 120.4(11) . .
O2' C0AA C2' 126.8(8) . .
O2' C0AA O1' 112.8(12) . .

loop_
_geom_bond_atom_site_label_1
_geom_bond_atom_site_label_2
_geom_bond_distance
_geom_bond_site_symmetry_2
Cd1 N3 2.392(4) 2_646
Cd1 N3 2.392(4) 4_676
Cd1 N6 2.439(4) 3_766
Cd1 N6 2.439(4) 1_556
Cd1 O1 2.303(7) 3_767
Cd1 O1 2.303(7) .
Cd1 O1' 2.299(14) 3_767
Cd1 O1' 2.299(14) .
N1 N2 1.365(5) .
N1 C4' 1.422(5) .
N1 C8' 1.333(6) .
N2 C9' 1.311(6) .
N3 Cd1 2.392(4) 2_656
N3 C8' 1.327(5) .
N3 C9' 1.349(6) .
N4 N5 1.369(4) .
N4 C6' 1.435(5) .
N4 C10' 1.322(5) .
N5 C11' 1.304(5) .
N6 Cd1 2.439(4) 1_554
N6 C10' 1.324(5) .
N6 C11' 1.355(5) .
C2' C3' 1.366(6) .
C2' C7' 1.394(5) .
C2' C1' 1.557(8) .
C2' C0AA 1.456(12) .
C3' H3' 0.9300 .
C3' C4' 1.388(5) .
C4' C5' 1.389(5) .
C5' H5' 0.9300 .
C5' C6' 1.370(5) .
C6' C7' 1.374(6) .
C7' H7' 0.9300 .
C8' H8' 0.9300 .
C9' H9' 0.9300 .
C10' H10' 0.9300 .
C11' H11' 0.9300 .
O1 C1' 1.242(6) .
O2 C1' 1.258(7) .
O1' C0AA 1.247(9) .
O2' C0AA 1.238(9) .

loop_
_geom_torsion_atom_site_label_1
_geom_torsion_atom_site_label_2
_geom_torsion_atom_site_label_3
_geom_torsion_atom_site_label_4
_geom_torsion
_geom_torsion_site_symmetry_1
Cd1 N3 C8' N1 150.9(3) 2_656
Cd1 N3 C9' N2 -151.8(3) 2_656
Cd1 N6 C10' N4 -154.6(3) 1_554
Cd1 N6 C11' N5 156.5(4) 1_554
Cd1 O1 C1' C2' -174.5(3) .
Cd1 O1 C1' O2 5.5(3) .
Cd1 O1' C0AA C2' -179.4(5) .
Cd1 O1' C0AA O2' 0.6(5) .
N1 N2 C9' N3 -1.5(6) .
N1 C4' C5' C6' 176.9(4) .
N2 N1 C4' C3' -28.8(6) .
N2 N1 C4' C5' 152.8(4) .
N2 N1 C8' N3 -0.1(5) .
N4 N5 C11' N6 1.3(6) .
N4 C6' C7' C2' -177.4(4) .
N5 N4 C6' C5' -29.1(6) .
N5 N4 C6' C7' 147.5(4) .
N5 N4 C10' N6 0.0(6) .
C2' C3' C4' N1 -177.3(4) .
C2' C3' C4' C5' 1.0(7) .
C3' C2' C7' C6' 0.5(7) .
C3' C2' C1' O1 -48.1(5) .
C3' C2' C1' O2 131.9(5) .
C3' C2' C0AA O1' 28.2(6) .
C3' C2' C0AA O2' -151.8(6) .
C3' C4' C5' C6' -1.4(7) .
C4' N1 N2 C9' 176.8(4) .
C4' N1 C8' N3 -175.6(4) .
C4' C5' C6' N4 177.8(4) .
C4' C5' C6' C7' 1.4(7) .
C5' C6' C7' C2' -1.0(7) .
C6' N4 N5 C11' -175.7(4) .
C6' N4 C10' N6 174.5(4) .
C7' C2' C3' C4' -0.5(7) .
C7' C2' C1' O1 143.6(5) .
C7' C2' C1' O2 -36.4(5) .
C7' C2' C0AA O1' -158.9(6) .
C7' C2' C0AA O2' 21.1(6) .
C8' N1 N2 C9' 0.9(5) .
C8' N1 C4' C3' 146.3(5) .
C8' N1 C4' C5' -32.1(7) .
C8' N3 C9' N2 1.4(6) .
C9' N3 C8' N1 -0.8(5) .
C10' N4 N5 C11' -0.8(5) .
C10' N4 C6' C5' 157.0(5) .
C10' N4 C6' C7' -26.5(7) .
C10' N6 C11' N5 -1.3(6) .
C11' N6 C10' N4 0.7(6) .
C1' C2' C3' C4' -168.8(4) .
C1' C2' C7' C6' 168.9(4) .
C0AA C2' C3' C4' 172.1(5) .
C0AA C2' C7' C6' -172.7(4) .
